data_2222841
loop_
_publ_author_name
'Zhao, Qing-Lan'
'Bai, Hui-Feng'

_publ_section_title
;
 Tetraaqua(5,5'-dimethyl-2,2'-bipyridine-\k^2^<i>N</i>,<i>N</i>')zinc(II)
 sulfate
;
_journal_coeditor_code PV2173
_journal_issue 8
_journal_name_full 'Acta Crystallographica Section E'
_journal_page_first m866
_journal_paper_doi 10.1107/S160053680902488X
_journal_volume 65
_journal_year 2009
_chemical_formula_iupac '[Zn (C12 H12 N2) (H2 O)4] S O4'
_chemical_formula_moiety 'C12 H20 N2 O4 Zn +, O4 S -'
_chemical_formula_sum 'C12 H20 N2 O8 S Zn'
_chemical_formula_weight 417.73
_chemical_name_systematic
;
Tetraaqua(5,5'-dimethyl-2,2'-bipyridine-\k^2^<i>N</i>,<i>N</i>')zinc(II)
sulfate
;
_space_group_IT_number 14
_symmetry_cell_setting monoclinic
_symmetry_space_group_name_Hall '-P 2ybc'
_symmetry_space_group_name_H-M 'P 1 21/c 1'
_atom_sites_solution_hydrogens geom
_atom_sites_solution_primary direct
_atom_sites_solution_secondary difmap
_audit_creation_method SHELXL-97
_cell_angle_alpha 90.00
_cell_angle_beta 102.453(4)
_cell_angle_gamma 90.00
_cell_formula_units_Z 4
_cell_length_a 9.5648(17)
_cell_length_b 9.6050(17)
_cell_length_c 18.477(3)
_cell_measurement_reflns_used 4417
_cell_measurement_temperature 296(2)
_cell_measurement_theta_max 27.89
_cell_measurement_theta_min 2.1805
_cell_volume 1657.5(5)
_computing_cell_refinement 'SAINT (Bruker, 2005)'
_computing_data_collection 'APEX2 (Bruker, 2005)'
_computing_data_reduction 'SAINT (Bruker, 2005)'
_computing_molecular_graphics 'SHELXTL (Sheldrick, 2008)'
_computing_publication_material 'SHELXTL (Sheldrick, 2008)'
_computing_structure_refinement 'SHELXL97 (Sheldrick, 2008)'
_computing_structure_solution 'SHELXS97 (Sheldrick, 2008)'
_diffrn_ambient_temperature 296(2)
_diffrn_measured_fraction_theta_full 1.000
_diffrn_measured_fraction_theta_max 1.000
_diffrn_measurement_device_type 'Bruker SMART APEXII CCD area-detector'
_diffrn_measurement_method '\f and \w'
_diffrn_radiation_monochromator graphite
_diffrn_radiation_source 'fine-focus sealed tube'
_diffrn_radiation_type MoK\a
_diffrn_radiation_wavelength 0.71073
_diffrn_reflns_av_R_equivalents 0.0848
_diffrn_reflns_av_sigmaI/netI 0.0601
_diffrn_reflns_limit_h_max 11
_diffrn_reflns_limit_h_min -11
_diffrn_reflns_limit_k_max 10
_diffrn_reflns_limit_k_min -11
_diffrn_reflns_limit_l_max 13
_diffrn_reflns_limit_l_min -22
_diffrn_reflns_number 9462
_diffrn_reflns_theta_full 26.00
_diffrn_reflns_theta_max 26.00
_diffrn_reflns_theta_min 2.18
_exptl_absorpt_coefficient_mu 1.651
_exptl_absorpt_correction_T_max 0.6830
_exptl_absorpt_correction_T_min 0.6372
_exptl_absorpt_correction_type multi-scan
_exptl_absorpt_process_details '(SADABS; Bruker, 2005)'
_exptl_crystal_colour colourless
_exptl_crystal_density_diffrn 1.674
_exptl_crystal_density_method 'not measured'
_exptl_crystal_description block
_exptl_crystal_F_000 864
_exptl_crystal_size_max 0.30
_exptl_crystal_size_mid 0.26
_exptl_crystal_size_min 0.25
_refine_diff_density_max 0.520
_refine_diff_density_min -0.395
_refine_ls_extinction_method none
_refine_ls_goodness_of_fit_ref 1.040
_refine_ls_hydrogen_treatment constr
_refine_ls_matrix_type full
_refine_ls_number_parameters 219
_refine_ls_number_reflns 3263
_refine_ls_number_restraints 0
_refine_ls_restrained_S_all 1.040
_refine_ls_R_factor_all 0.0468
_refine_ls_R_factor_gt 0.0365
_refine_ls_shift/su_max 0.001
_refine_ls_shift/su_mean 0.000
_refine_ls_structure_factor_coef Fsqd
_refine_ls_weighting_details 'calc w=1/[\s^2^(Fo^2^)+(0.041P)^2^] where P=(Fo^2^+2Fc^2^)/3'
_refine_ls_weighting_scheme calc
_refine_ls_wR_factor_gt 0.0887
_refine_ls_wR_factor_ref 0.0914
_reflns_number_gt 2648
_reflns_number_total 3263
_reflns_threshold_expression I>2\s(I)
_cod_data_source_file pv2173.cif
_cod_data_source_block I
_cod_original_sg_symbol_H-M 'P 21/c'
_cod_database_code 2222841
_cod_database_fobs_code 2222841

loop_
_symmetry_equiv_pos_as_xyz
'x, y, z'
'-x, y+1/2, -z+1/2'
'-x, -y, -z'
'x, -y-1/2, z-1/2'

loop_
_atom_site_type_symbol
_atom_site_label
_atom_site_fract_x
_atom_site_fract_y
_atom_site_fract_z
_atom_site_U_iso_or_equiv
_atom_site_adp_type
_atom_site_calc_flag
_atom_site_refinement_flags
_atom_site_occupancy
_atom_site_disorder_assembly
_atom_site_disorder_group
Zn Zn1 0.27251(3) 0.86942(3) 0.804800(16) 0.02610(12) Uani d . 1 . .
S S1 0.74896(6) 0.86596(7) 0.74789(4) 0.02499(17) Uani d . 1 . .
N N1 0.4185(2) 0.7784(2) 0.89612(12) 0.0321(5) Uani d . 1 . .
N N2 0.2216(2) 0.9768(2) 0.89671(12) 0.0324(5) Uani d . 1 . .
O O1W 0.1234(2) 0.7150(2) 0.80803(15) 0.0632(7) Uani d . 1 . .
H H1WA 0.1400 0.6281 0.8125 0.076 Uiso d R 1 . .
H H1WB 0.0336 0.7268 0.8018 0.076 Uiso d R 1 . .
O O2W 0.12257(18) 0.9747(2) 0.72531(10) 0.0378(5) Uani d . 1 . .
H H2WA 0.0329 0.9606 0.7130 0.045 Uiso d R 1 . .
H H2WB 0.1381 1.0586 0.7146 0.045 Uiso d R 1 . .
O O3W 0.33946(19) 0.7568(2) 0.72175(10) 0.0347(5) Uani d . 1 . .
H H3WA 0.4203 0.7743 0.7118 0.042 Uiso d R 1 . .
H H3WB 0.3264 0.6693 0.7182 0.042 Uiso d R 1 . .
O O4W 0.4183(2) 1.0182(2) 0.78745(13) 0.0486(6) Uani d . 1 . .
H H4WA 0.5066 1.0052 0.7884 0.058 Uiso d R 1 . .
H H4WB 0.4049 1.1053 0.7901 0.058 Uiso d R 1 . .
O O5 0.70202(19) 0.9743(2) 0.79426(10) 0.0335(4) Uani d . 1 . .
O O6 0.62104(18) 0.7951(2) 0.70442(10) 0.0343(4) Uani d . 1 . .
O O7 0.83003(19) 0.9308(2) 0.69779(11) 0.0359(5) Uani d . 1 . .
O O8 0.83933(19) 0.7631(2) 0.79580(10) 0.0358(5) Uani d . 1 . .
C C1 0.5164(3) 0.6810(3) 0.89163(17) 0.0369(7) Uani d . 1 . .
H H1A 0.5233 0.6498 0.8449 0.044 Uiso calc R 1 . .
C C2 0.6085(3) 0.6240(3) 0.95322(17) 0.0379(7) Uani d . 1 . .
C C3 0.7185(3) 0.5184(4) 0.9430(2) 0.0527(9) Uani d . 1 . .
H H3A 0.6773 0.4559 0.9036 0.079 Uiso calc R 1 . .
H H3B 0.7494 0.4667 0.9881 0.079 Uiso calc R 1 . .
H H3C 0.7991 0.5652 0.9308 0.079 Uiso calc R 1 . .
C C4 0.5934(3) 0.6713(3) 1.02187(17) 0.0409(7) Uani d . 1 . .
H H4A 0.6511 0.6351 1.0648 0.049 Uiso calc R 1 . .
C C5 0.4932(3) 0.7720(3) 1.02696(15) 0.0393(7) Uani d . 1 . .
H H5 0.4843 0.8043 1.0732 0.047 Uiso calc R 1 . .
C C6 0.4054(3) 0.8254(3) 0.96315(15) 0.0311(6) Uani d . 1 . .
C C7 0.2972(3) 0.9349(3) 0.96385(15) 0.0303(6) Uani d . 1 . .
C C8 0.2708(3) 0.9936(3) 1.02828(16) 0.0399(7) Uani d . 1 . .
H H8 0.3214 0.9634 1.0743 0.048 Uiso calc R 1 . .
C C9 0.1693(3) 1.0966(3) 1.02349(18) 0.0419(7) Uani d . 1 . .
H H9 0.1517 1.1360 1.0666 0.050 Uiso calc R 1 . .
C C10 0.0931(3) 1.1423(3) 0.95547(18) 0.0384(7) Uani d . 1 . .
C C11 -0.0155(4) 1.2571(4) 0.9464(2) 0.0544(9) Uani d . 1 . .
H H11A -0.0502 1.2665 0.9911 0.082 Uiso calc R 1 . .
H H11B -0.0938 1.2353 0.9060 0.082 Uiso calc R 1 . .
H H11C 0.0281 1.3428 0.9362 0.082 Uiso calc R 1 . .
C C12 0.1239(3) 1.0770(3) 0.89353(17) 0.0371(7) Uani d . 1 . .
H H12 0.0732 1.1048 0.8470 0.045 Uiso calc R 1 . .

loop_
_atom_site_aniso_label
_atom_site_aniso_U_11
_atom_site_aniso_U_22
_atom_site_aniso_U_33
_atom_site_aniso_U_12
_atom_site_aniso_U_13
_atom_site_aniso_U_23
Zn1 0.01825(17) 0.02401(18) 0.0354(2) 0.00040(12) 0.00430(11) -0.00115(13)
S1 0.0161(3) 0.0206(3) 0.0387(4) 0.0001(2) 0.0068(2) -0.0004(3)
N1 0.0287(12) 0.0324(12) 0.0335(13) 0.0039(10) 0.0029(9) 0.0026(11)
N2 0.0292(12) 0.0330(12) 0.0359(14) 0.0003(10) 0.0089(10) -0.0031(11)
O1W 0.0231(11) 0.0266(12) 0.143(2) -0.0025(10) 0.0252(12) -0.0011(13)
O2W 0.0200(9) 0.0340(11) 0.0553(13) 0.0050(8) -0.0006(8) 0.0072(10)
O3W 0.0266(10) 0.0263(10) 0.0534(12) 0.0023(8) 0.0134(8) -0.0075(9)
O4W 0.0229(10) 0.0246(10) 0.1025(18) -0.0007(9) 0.0230(10) 0.0024(11)
O5 0.0294(10) 0.0277(10) 0.0452(12) 0.0053(8) 0.0116(8) -0.0061(9)
O6 0.0203(9) 0.0336(11) 0.0478(12) -0.0079(8) 0.0050(8) -0.0051(9)
O7 0.0282(10) 0.0343(11) 0.0480(12) -0.0060(9) 0.0148(8) 0.0016(9)
O8 0.0270(10) 0.0270(10) 0.0522(13) 0.0076(8) 0.0058(8) 0.0053(9)
C1 0.0317(15) 0.0394(16) 0.0392(17) 0.0061(13) 0.0064(12) -0.0003(14)
C2 0.0318(15) 0.0325(16) 0.0469(19) -0.0001(13) 0.0033(12) 0.0034(14)
C3 0.0392(18) 0.052(2) 0.064(2) 0.0148(16) 0.0058(14) 0.0063(18)
C4 0.0316(16) 0.0439(17) 0.0438(19) 0.0053(14) 0.0006(12) 0.0127(15)
C5 0.0425(17) 0.0427(17) 0.0320(17) -0.0004(15) 0.0062(12) 0.0031(14)
C6 0.0264(14) 0.0307(14) 0.0361(16) -0.0012(12) 0.0065(11) 0.0012(13)
C7 0.0261(14) 0.0304(14) 0.0340(16) -0.0036(12) 0.0057(11) -0.0008(12)
C8 0.0412(17) 0.0450(18) 0.0337(18) 0.0020(15) 0.0083(13) -0.0008(14)
C9 0.0440(18) 0.0430(17) 0.0437(19) -0.0030(15) 0.0205(14) -0.0076(15)
C10 0.0296(15) 0.0363(16) 0.0520(19) 0.0004(13) 0.0149(13) -0.0077(14)
C11 0.049(2) 0.049(2) 0.068(2) 0.0133(17) 0.0188(16) -0.0089(17)
C12 0.0306(15) 0.0380(16) 0.0417(17) 0.0036(13) 0.0053(12) 0.0017(14)

loop_
_atom_type_symbol
_atom_type_description
_atom_type_scat_dispersion_real
_atom_type_scat_dispersion_imag
_atom_type_scat_source
C C 0.0033 0.0016 'International Tables Vol C Tables 4.2.6.8 and 6.1.1.4'
H H 0.0000 0.0000 'International Tables Vol C Tables 4.2.6.8 and 6.1.1.4'
N N 0.0061 0.0033 'International Tables Vol C Tables 4.2.6.8 and 6.1.1.4'
O O 0.0106 0.0060 'International Tables Vol C Tables 4.2.6.8 and 6.1.1.4'
Zn Zn 0.2839 1.4301 'International Tables Vol C Tables 4.2.6.8 and 6.1.1.4'
S S 0.1246 0.1234 'International Tables Vol C Tables 4.2.6.8 and 6.1.1.4'

loop_
_geom_angle_atom_site_label_1
_geom_angle_atom_site_label_2
_geom_angle_atom_site_label_3
_geom_angle_site_symmetry_1
_geom_angle_site_symmetry_3
_geom_angle
_geom_angle_publ_flag
O1W Zn1 O4W . . 172.74(10) ?
O1W Zn1 O2W . . 89.68(9) ?
O4W Zn1 O2W . . 86.56(8) ?
O1W Zn1 O3W . . 88.40(9) ?
O4W Zn1 O3W . . 85.42(8) ?
O2W Zn1 O3W . . 90.41(8) ?
O1W Zn1 N2 . . 92.68(9) ?
O4W Zn1 N2 . . 93.82(9) ?
O2W Zn1 N2 . . 94.95(8) ?
O3W Zn1 N2 . . 174.54(8) ?
O1W Zn1 N1 . . 91.22(10) ?
O4W Zn1 N1 . . 93.29(9) ?
O2W Zn1 N1 . . 172.85(8) ?
O3W Zn1 N1 . . 96.70(8) ?
N2 Zn1 N1 . . 77.93(9) ?
O7 S1 O8 . . 109.97(11) ?
O7 S1 O6 . . 109.92(12) ?
O8 S1 O6 . . 109.07(11) ?
O7 S1 O5 . . 109.56(11) ?
O8 S1 O5 . . 109.62(11) ?
O6 S1 O5 . . 108.68(11) ?
C1 N1 C6 . . 119.7(2) ?
C1 N1 Zn1 . . 125.80(19) ?
C6 N1 Zn1 . . 114.48(17) ?
C12 N2 C7 . . 119.0(2) ?
C12 N2 Zn1 . . 126.3(2) ?
C7 N2 Zn1 . . 114.67(18) ?
Zn1 O1W H1WA . . 126.3 ?
Zn1 O1W H1WB . . 125.8 ?
H1WA O1W H1WB . . 107.8 ?
Zn1 O2W H2WA . . 127.8 ?
Zn1 O2W H2WB . . 119.8 ?
H2WA O2W H2WB . . 107.8 ?
Zn1 O3W H3WA . . 119.6 ?
Zn1 O3W H3WB . . 120.4 ?
H3WA O3W H3WB . . 107.8 ?
Zn1 O4W H4WA . . 126.5 ?
Zn1 O4W H4WB . . 123.8 ?
H4WA O4W H4WB . . 107.7 ?
N1 C1 C2 . . 123.5(3) ?
N1 C1 H1A . . 118.3 ?
C2 C1 H1A . . 118.3 ?
C4 C2 C1 . . 116.5(3) ?
C4 C2 C3 . . 123.5(3) ?
C1 C2 C3 . . 120.0(3) ?
C2 C3 H3A . . 109.5 ?
C2 C3 H3B . . 109.5 ?
H3A C3 H3B . . 109.5 ?
C2 C3 H3C . . 109.5 ?
H3A C3 H3C . . 109.5 ?
H3B C3 H3C . . 109.5 ?
C5 C4 C2 . . 120.3(3) ?
C5 C4 H4A . . 119.9 ?
C2 C4 H4A . . 119.9 ?
C4 C5 C6 . . 120.2(3) ?
C4 C5 H5 . . 119.9 ?
C6 C5 H5 . . 119.9 ?
N1 C6 C5 . . 119.8(3) ?
N1 C6 C7 . . 116.8(2) ?
C5 C6 C7 . . 123.5(3) ?
N2 C7 C8 . . 120.3(3) ?
N2 C7 C6 . . 116.1(2) ?
C8 C7 C6 . . 123.6(3) ?
C9 C8 C7 . . 119.5(3) ?
C9 C8 H8 . . 120.2 ?
C7 C8 H8 . . 120.2 ?
C8 C9 C10 . . 120.9(3) ?
C8 C9 H9 . . 119.5 ?
C10 C9 H9 . . 119.5 ?
C9 C10 C12 . . 116.2(3) ?
C9 C10 C11 . . 123.6(3) ?
C12 C10 C11 . . 120.3(3) ?
C10 C11 H11A . . 109.5 ?
C10 C11 H11B . . 109.5 ?
H11A C11 H11B . . 109.5 ?
C10 C11 H11C . . 109.5 ?
H11A C11 H11C . . 109.5 ?
H11B C11 H11C . . 109.5 ?
N2 C12 C10 . . 124.0(3) ?
N2 C12 H12 . . 118.0 ?
C10 C12 H12 . . 118.0 ?

loop_
_geom_bond_atom_site_label_1
_geom_bond_atom_site_label_2
_geom_bond_site_symmetry_2
_geom_bond_distance
_geom_bond_publ_flag
Zn1 O1W . 2.068(2) ?
Zn1 O4W . 2.0693(19) ?
Zn1 O2W . 2.0806(18) ?
Zn1 O3W . 2.0880(17) ?
Zn1 N2 . 2.131(2) ?
Zn1 N1 . 2.132(2) ?
S1 O7 . 1.4682(19) ?
S1 O8 . 1.4756(19) ?
S1 O6 . 1.4772(19) ?
S1 O5 . 1.4779(19) ?
N1 C1 . 1.339(3) ?
N1 C6 . 1.349(3) ?
N2 C12 . 1.334(4) ?
N2 C7 . 1.355(3) ?
O1W H1WA . 0.8496 ?
O1W H1WB . 0.8495 ?
O2W H2WA . 0.8497 ?
O2W H2WB . 0.8497 ?
O3W H3WA . 0.8497 ?
O3W H3WB . 0.8498 ?
O4W H4WA . 0.8498 ?
O4W H4WB . 0.8499 ?
C1 C2 . 1.392(4) ?
C1 H1A . 0.9300 ?
C2 C4 . 1.384(4) ?
C2 C3 . 1.502(4) ?
C3 H3A . 0.9600 ?
C3 H3B . 0.9600 ?
C3 H3C . 0.9600 ?
C4 C5 . 1.379(4) ?
C4 H4A . 0.9300 ?
C5 C6 . 1.389(4) ?
C5 H5 . 0.9300 ?
C6 C7 . 1.477(4) ?
C7 C8 . 1.388(4) ?
C8 C9 . 1.376(4) ?
C8 H8 . 0.9300 ?
C9 C10 . 1.381(4) ?
C9 H9 . 0.9300 ?
C10 C12 . 1.392(4) ?
C10 C11 . 1.499(4) ?
C11 H11A . 0.9600 ?
C11 H11B . 0.9600 ?
C11 H11C . 0.9600 ?
C12 H12 . 0.9300 ?

loop_
_geom_hbond_atom_site_label_D
_geom_hbond_atom_site_label_H
_geom_hbond_atom_site_label_A
_geom_hbond_site_symmetry_A
_geom_hbond_distance_DH
_geom_hbond_distance_HA
_geom_hbond_distance_DA
_geom_hbond_angle_DHA
O4W H4WB S1 2_656 0.85 2.91 3.701(2) 155.1
O4W H4WB O6 2_656 0.85 1.84 2.695(3) 179.0
O4W H4WA S1 . 0.85 2.91 3.697(2) 154.8
O4W H4WA O5 . 0.85 1.87 2.722(3) 177.8
O3W H3WB O5 2_646 0.85 1.90 2.748(3) 177.5
O3W H3WA O6 . 0.85 1.96 2.804(3) 169.8
O2W H2WB O8 2_656 0.85 1.99 2.831(3) 170.4
O2W H2WA O7 1_455 0.85 1.92 2.766(3) 173.1
O1W H1WB S1 1_455 0.85 3.00 3.801(2) 157.2
O1W H1WB O8 1_455 0.85 1.87 2.717(3) 174.8
O1W H1WA O7 2_646 0.85 1.93 2.772(3) 169.0

loop_
_geom_torsion_atom_site_label_1
_geom_torsion_atom_site_label_2
_geom_torsion_atom_site_label_3
_geom_torsion_atom_site_label_4
_geom_torsion_site_symmetry_1
_geom_torsion_site_symmetry_2
_geom_torsion_site_symmetry_3
_geom_torsion_site_symmetry_4
_geom_torsion
_geom_torsion_publ_flag
O1W Zn1 N1 C1 . . . . 88.9(2) ?
O4W Zn1 N1 C1 . . . . -85.4(2) ?
O3W Zn1 N1 C1 . . . . 0.3(2) ?
N2 Zn1 N1 C1 . . . . -178.6(2) ?
O1W Zn1 N1 C6 . . . . -90.20(19) ?
O4W Zn1 N1 C6 . . . . 95.50(19) ?
O3W Zn1 N1 C6 . . . . -178.73(18) ?
N2 Zn1 N1 C6 . . . . 2.29(18) ?
O1W Zn1 N2 C12 . . . . -90.7(2) ?
O4W Zn1 N2 C12 . . . . 86.1(2) ?
O2W Zn1 N2 C12 . . . . -0.8(2) ?
N1 Zn1 N2 C12 . . . . 178.6(2) ?
O1W Zn1 N2 C7 . . . . 88.50(19) ?
O4W Zn1 N2 C7 . . . . -94.72(19) ?
O2W Zn1 N2 C7 . . . . 178.41(18) ?
N1 Zn1 N2 C7 . . . . -2.17(18) ?
C6 N1 C1 C2 . . . . -0.4(4) ?
Zn1 N1 C1 C2 . . . . -179.4(2) ?
N1 C1 C2 C4 . . . . 1.1(4) ?
N1 C1 C2 C3 . . . . -178.0(3) ?
C1 C2 C4 C5 . . . . -1.3(4) ?
C3 C2 C4 C5 . . . . 177.8(3) ?
C2 C4 C5 C6 . . . . 0.8(4) ?
C1 N1 C6 C5 . . . . -0.2(4) ?
Zn1 N1 C6 C5 . . . . 178.9(2) ?
C1 N1 C6 C7 . . . . 178.8(2) ?
Zn1 N1 C6 C7 . . . . -2.1(3) ?
C4 C5 C6 N1 . . . . -0.1(4) ?
C4 C5 C6 C7 . . . . -178.9(3) ?
C12 N2 C7 C8 . . . . 1.4(4) ?
Zn1 N2 C7 C8 . . . . -177.9(2) ?
C12 N2 C7 C6 . . . . -179.0(2) ?
Zn1 N2 C7 C6 . . . . 1.8(3) ?
N1 C6 C7 N2 . . . . 0.2(4) ?
C5 C6 C7 N2 . . . . 179.1(2) ?
N1 C6 C7 C8 . . . . 179.9(3) ?
C5 C6 C7 C8 . . . . -1.2(4) ?
N2 C7 C8 C9 . . . . -1.3(4) ?
C6 C7 C8 C9 . . . . 179.1(3) ?
C7 C8 C9 C10 . . . . 0.1(4) ?
C8 C9 C10 C12 . . . . 0.9(4) ?
C8 C9 C10 C11 . . . . -178.0(3) ?
C7 N2 C12 C10 . . . . -0.3(4) ?
Zn1 N2 C12 C10 . . . . 178.9(2) ?
C9 C10 C12 N2 . . . . -0.9(4) ?
C11 C10 C12 N2 . . . . 178.1(3) ?
